data_4063333
loop_
_publ_author_name
'Xianghua Yu'
'Tobin J. Marks'

_publ_section_title
;
 Organophosphine Oxide/Sulfide-Substituted Lanthanide Binaphtholate
 Catalysts for Enantioselective Hydroamination/Cyclization
;
_journal_name_full Organometallics
_journal_page_first 365
_journal_page_last 376
_journal_paper_doi 10.1021/om0607999
_journal_volume 26
_journal_year 2007
_chemical_formula_sum 'C30 H36 O4 P2'
_chemical_formula_weight 522.53
_chemical_name_systematic
; 
 ? 
;
_space_group_IT_number 4
_symmetry_cell_setting monoclinic
_symmetry_space_group_name_Hall 'P 2yb'
_symmetry_space_group_name_H-M 'P 1 21 1'
_atom_sites_solution_hydrogens geom
_atom_sites_solution_primary direct
_atom_sites_solution_secondary difmap
_audit_creation_method SHELXL-97
_cell_angle_alpha 90.00
_cell_angle_beta 104.529(2)
_cell_angle_gamma 90.00
_cell_formula_units_Z 2
_cell_length_a 8.7568(9)
_cell_length_b 17.2784(17)
_cell_length_c 9.5484(10)
_cell_measurement_temperature 153(2)
_cell_volume 1398.5(2)
_computing_cell_refinement 'SMART, Bruker (2000)'
_computing_data_collection 'SMART, Bruker (2000)'
_computing_data_reduction 'SHELXS-97 (Sheldrick, 1990)'
_computing_molecular_graphics 'SHELXL-97 (Sheldrick, 1997)'
_computing_publication_material 'SHELXTL, Bruker (2000)'
_computing_structure_refinement 'SHELXL-97 (Sheldrick, 1997)'
_computing_structure_solution 'SHELXS-97 (Sheldrick, 1990)'
_diffrn_ambient_temperature 173(2)
_diffrn_measured_fraction_theta_full 0.932
_diffrn_measured_fraction_theta_max 0.932
_diffrn_measurement_device_type 'CCD area detector'
_diffrn_measurement_method Multi-scan
_diffrn_radiation_monochromator graphite
_diffrn_radiation_source 'fine-focus sealed tube'
_diffrn_radiation_type MoK\a
_diffrn_radiation_wavelength 0.71073
_diffrn_reflns_av_R_equivalents 0.0263
_diffrn_reflns_av_sigmaI/netI 0.0443
_diffrn_reflns_limit_h_max 11
_diffrn_reflns_limit_h_min -11
_diffrn_reflns_limit_k_max 22
_diffrn_reflns_limit_k_min -22
_diffrn_reflns_limit_l_max 12
_diffrn_reflns_limit_l_min -12
_diffrn_reflns_number 12937
_diffrn_reflns_theta_full 28.78
_diffrn_reflns_theta_max 28.78
_diffrn_reflns_theta_min 2.20
_exptl_absorpt_coefficient_mu 0.188
_exptl_absorpt_correction_T_max 0.9814
_exptl_absorpt_correction_T_min 0.9284
_exptl_absorpt_correction_type multi-scan
_exptl_absorpt_process_details 'SADABS, Bruker (2000)'
_exptl_crystal_colour Colorless
_exptl_crystal_density_diffrn 1.241
_exptl_crystal_density_method 'not measured'
_exptl_crystal_description Plates
_exptl_crystal_F_000 556
_exptl_crystal_size_max 0.40
_exptl_crystal_size_mid 0.35
_exptl_crystal_size_min 0.10
_refine_diff_density_max 0.744
_refine_diff_density_min -0.253
_refine_diff_density_rms 0.064
_refine_ls_abs_structure_details 'Flack H D (1983), Acta Cryst. A39, 876-881'
_refine_ls_abs_structure_Flack 0.01(10)
_refine_ls_extinction_method none
_refine_ls_goodness_of_fit_ref 1.046
_refine_ls_hydrogen_treatment mixed
_refine_ls_matrix_type full
_refine_ls_number_parameters 331
_refine_ls_number_reflns 6346
_refine_ls_number_restraints 1
_refine_ls_restrained_S_all 1.046
_refine_ls_R_factor_all 0.0695
_refine_ls_R_factor_gt 0.0508
_refine_ls_shift/su_max 0.000
_refine_ls_shift/su_mean 0.000
_refine_ls_structure_factor_coef Fsqd
_refine_ls_weighting_details 'calc w=1/[\s^2^(Fo^2^)+(0.0791P)^2^+0.2197P] where P=(Fo^2^+2Fc^2^)/3'
_refine_ls_weighting_scheme calc
_refine_ls_wR_factor_gt 0.1241
_refine_ls_wR_factor_ref 0.1369
_reflns_number_gt 5056
_reflns_number_total 6346
_reflns_threshold_expression >2sigma(I)
_cod_depositor_comments
;
The following automatic conversions were performed:
'_symmetry_cell_setting' value 'Monoclinic' changed to 'monoclinic'
according to '/home/saulius/struct/CIF-dictionaries/cif_core.dic'
dictionary named 'cif_core.dic' version 2.4.1 from
2010-06-29.

'_exptl_absorpt_correction_type' value 'Multi-scan' changed
to 'multi-scan' according to
'/home/saulius/struct/CIF-dictionaries/cif_core.dic' dictionary named
'cif_core.dic' version 2.4.1 from 2010-06-29.

Automatic conversion script
Id: cif_fix_enum 1527 2010-12-29 10:47:43Z saulius 
;
_cod_original_sg_symbol_H-M P21
_cod_database_code 4063333

loop_
_symmetry_equiv_pos_as_xyz
'x, y, z'
'-x, y+1/2, -z'

loop_
_atom_site_label
_atom_site_type_symbol
_atom_site_fract_x
_atom_site_fract_y
_atom_site_fract_z
_atom_site_U_iso_or_equiv
_atom_site_adp_type
_atom_site_occupancy
_atom_site_symmetry_multiplicity
_atom_site_calc_flag
_atom_site_refinement_flags
C1 C 0.0930(3) 0.33421(16) 0.7842(3) 0.0268(6) Uani 1 1 d .
C2 C 0.1477(3) 0.39320(16) 0.7150(3) 0.0274(6) Uani 1 1 d .
C3 C 0.0439(3) 0.43868(16) 0.6066(3) 0.0296(6) Uani 1 1 d .
C4 C -0.1143(3) 0.42617(17) 0.5790(3) 0.0348(7) Uani 1 1 d .
H4 H -0.1838 0.4568 0.5081 0.042 Uiso 1 1 calc R
C5 C -0.1778(3) 0.36849(19) 0.6534(3) 0.0367(7) Uani 1 1 d .
C6 C -0.3438(4) 0.3577(2) 0.6296(4) 0.0522(9) Uani 1 1 d .
H6 H -0.4142 0.3882 0.5591 0.063 Uiso 1 1 calc R
C7 C -0.4025(4) 0.3043(2) 0.7065(5) 0.0560(10) Uani 1 1 d .
H7 H -0.5133 0.2976 0.6898 0.067 Uiso 1 1 calc R
C8 C -0.2983(4) 0.2586(2) 0.8117(4) 0.0482(8) Uani 1 1 d .
H8 H -0.3395 0.2224 0.8676 0.058 Uiso 1 1 calc R
C9 C -0.1387(4) 0.26630(19) 0.8332(3) 0.0366(7) Uani 1 1 d .
H9 H -0.0705 0.2338 0.9017 0.044 Uiso 1 1 calc R
C10 C -0.0729(3) 0.32111(17) 0.7564(3) 0.0296(6) Uani 1 1 d .
C11 C 0.2035(3) 0.28680(16) 0.8967(3) 0.0265(6) Uani 1 1 d .
C12 C 0.2709(3) 0.22047(16) 0.8619(3) 0.0274(6) Uani 1 1 d .
C13 C 0.3739(3) 0.17485(15) 0.9706(3) 0.0278(6) Uani 1 1 d .
C14 C 0.3966(3) 0.19538(16) 1.1118(3) 0.0304(6) Uani 1 1 d .
H14 H 0.4650 0.1650 1.1839 0.036 Uiso 1 1 calc R
C15 C 0.3222(3) 0.25995(18) 1.1544(3) 0.0320(6) Uani 1 1 d .
C16 C 0.3392(4) 0.2799(2) 1.3024(3) 0.0467(8) Uani 1 1 d .
H16 H 0.4056 0.2495 1.3760 0.056 Uiso 1 1 calc R
C17 C 0.2629(5) 0.3410(2) 1.3399(4) 0.0575(11) Uani 1 1 d .
H17 H 0.2726 0.3522 1.4392 0.069 Uiso 1 1 calc R
C18 C 0.1680(5) 0.3889(2) 1.2314(4) 0.0569(11) Uani 1 1 d .
H18 H 0.1153 0.4324 1.2583 0.068 Uiso 1 1 calc R
C19 C 0.1522(4) 0.37276(19) 1.0890(3) 0.0398(7) Uani 1 1 d .
H19 H 0.0894 0.4057 1.0176 0.048 Uiso 1 1 calc R
C20 C 0.2275(3) 0.30783(17) 1.0453(3) 0.0298(6) Uani 1 1 d .
C21 C 0.1087(3) 0.49784(17) 0.5205(3) 0.0310(6) Uani 1 1 d .
H21A H 0.0232 0.5137 0.4363 0.037 Uiso 1 1 calc R
H21B H 0.1922 0.4731 0.4828 0.037 Uiso 1 1 calc R
C22 C 0.2717(4) 0.6413(2) 0.4992(4) 0.0485(8) Uani 1 1 d .
H22A H 0.1896 0.6500 0.4083 0.058 Uiso 1 1 calc R
H22B H 0.3031 0.6924 0.5442 0.058 Uiso 1 1 calc R
C23 C 0.4146(5) 0.6031(3) 0.4639(4) 0.0616(11) Uani 1 1 d .
H23A H 0.4914 0.5891 0.5540 0.092 Uiso 1 1 calc R
H23B H 0.4632 0.6394 0.4089 0.092 Uiso 1 1 calc R
H23C H 0.3811 0.5564 0.4062 0.092 Uiso 1 1 calc R
C24 C 0.0254(4) 0.6366(2) 0.6527(4) 0.0497(9) Uani 1 1 d .
H24A H -0.0391 0.6570 0.5597 0.060 Uiso 1 1 calc R
H24B H -0.0417 0.6013 0.6929 0.060 Uiso 1 1 calc R
C25 C 0.0785(6) 0.7035(3) 0.7568(6) 0.0836(15) Uani 1 1 d .
H25A H 0.1514 0.6843 0.8453 0.125 Uiso 1 1 calc R
H25B H -0.0136 0.7269 0.7810 0.125 Uiso 1 1 calc R
H25C H 0.1319 0.7424 0.7114 0.125 Uiso 1 1 calc R
C26 C 0.4512(3) 0.10255(15) 0.9314(3) 0.0292(6) Uani 1 1 d .
H26A H 0.5349 0.0856 1.0161 0.035 Uiso 1 1 calc R
H26B H 0.5016 0.1146 0.8521 0.035 Uiso 1 1 calc R
C27 C 0.2153(6) 0.0067(3) 1.0224(6) 0.0764(14) Uani 1 1 d .
H27A H 0.1858 -0.0487 1.0205 0.092 Uiso 1 1 calc R
H27B H 0.2930 0.0165 1.1156 0.092 Uiso 1 1 calc R
C28 C 0.0718(7) 0.0540(3) 1.0181(8) 0.108(2) Uani 1 1 d .
H28A H 0.1024 0.1081 1.0395 0.162 Uiso 1 1 calc R
H28B H 0.0192 0.0345 1.0903 0.162 Uiso 1 1 calc R
H28C H -0.0005 0.0505 0.9216 0.162 Uiso 1 1 calc R
C29 C 0.4241(4) -0.06031(19) 0.8650(4) 0.0493(9) Uani 1 1 d .
H29A H 0.4891 -0.0513 0.7954 0.059 Uiso 1 1 calc R
H29B H 0.4965 -0.0703 0.9610 0.059 Uiso 1 1 calc R
C30 C 0.3201(5) -0.1319(2) 0.8177(4) 0.0537(9) Uani 1 1 d .
H30A H 0.2558 -0.1412 0.8864 0.081 Uiso 1 1 calc R
H30B H 0.3872 -0.1770 0.8153 0.081 Uiso 1 1 calc R
H30C H 0.2510 -0.1231 0.7210 0.081 Uiso 1 1 calc R
O1 O 0.3064(2) 0.40667(12) 0.7479(2) 0.0342(5) Uani 1 1 d .
H1 H 0.3230 0.4546 0.7499 0.051 Uiso 1 1 calc R
O2 O 0.2416(3) 0.19967(14) 0.7186(2) 0.0392(5) Uani 1 1 d .
H2 H 0.2220 0.1521 0.7103 0.059 Uiso 1 1 calc R
O3 O 0.3117(3) 0.56161(13) 0.7551(2) 0.0395(5) Uani 1 1 d .
O4 O 0.1979(3) 0.04493(15) 0.7360(3) 0.0525(7) Uani 1 1 d .
P1 P 0.18940(9) 0.58343(4) 0.62031(7) 0.03212(18) Uani 1 1 d .
P2 P 0.31174(9) 0.02434(4) 0.87524(9) 0.0354(2) Uani 1 1 d .

loop_
_atom_site_aniso_label
_atom_site_aniso_U_11
_atom_site_aniso_U_22
_atom_site_aniso_U_33
_atom_site_aniso_U_23
_atom_site_aniso_U_13
_atom_site_aniso_U_12
C1 0.0269(14) 0.0278(14) 0.0217(12) -0.0028(10) -0.0015(10) 0.0030(10)
C2 0.0293(14) 0.0281(14) 0.0224(12) -0.0031(10) 0.0023(11) 0.0029(11)
C3 0.0325(15) 0.0283(14) 0.0237(12) -0.0072(11) -0.0008(11) 0.0044(11)
C4 0.0303(15) 0.0325(15) 0.0331(14) -0.0028(12) -0.0080(11) 0.0061(12)
C5 0.0252(14) 0.0364(17) 0.0430(17) -0.0077(13) -0.0016(12) 0.0040(12)
C6 0.0270(17) 0.048(2) 0.072(3) -0.0027(18) -0.0044(16) 0.0018(14)
C7 0.0228(16) 0.054(2) 0.088(3) -0.010(2) 0.0081(17) -0.0016(15)
C8 0.0419(18) 0.048(2) 0.059(2) -0.0089(17) 0.0193(16) -0.0080(16)
C9 0.0362(16) 0.0358(17) 0.0373(16) -0.0074(13) 0.0082(13) -0.0029(14)
C10 0.0279(14) 0.0304(15) 0.0284(14) -0.0071(11) 0.0032(11) -0.0012(11)
C11 0.0232(13) 0.0289(14) 0.0249(12) 0.0033(10) 0.0013(10) -0.0012(10)
C12 0.0278(13) 0.0307(15) 0.0211(12) -0.0014(10) 0.0016(10) 0.0010(11)
C13 0.0256(13) 0.0276(14) 0.0274(13) -0.0017(11) 0.0013(11) -0.0020(11)
C14 0.0314(14) 0.0273(14) 0.0281(13) 0.0001(11) -0.0008(11) 0.0008(11)
C15 0.0347(15) 0.0314(15) 0.0251(13) -0.0048(11) -0.0013(11) 0.0021(12)
C16 0.057(2) 0.049(2) 0.0263(14) -0.0018(13) -0.0033(14) 0.0129(16)
C17 0.079(3) 0.060(2) 0.0252(15) -0.0108(15) -0.0019(16) 0.024(2)
C18 0.064(2) 0.059(2) 0.0359(17) -0.0144(16) -0.0090(16) 0.0298(19)
C19 0.0415(17) 0.0411(18) 0.0299(15) -0.0056(13) -0.0041(13) 0.0125(14)
C20 0.0291(14) 0.0312(15) 0.0244(13) -0.0031(11) -0.0022(11) -0.0001(11)
C21 0.0390(16) 0.0303(15) 0.0199(12) -0.0021(10) 0.0001(11) 0.0042(12)
C22 0.060(2) 0.046(2) 0.0373(16) 0.0117(14) 0.0079(15) -0.0054(17)
C23 0.071(3) 0.068(3) 0.056(2) -0.0044(19) 0.035(2) -0.013(2)
C24 0.051(2) 0.042(2) 0.053(2) -0.0129(16) 0.0095(16) 0.0010(16)
C25 0.075(3) 0.071(3) 0.112(4) -0.050(3) 0.037(3) -0.015(2)
C26 0.0278(14) 0.0296(15) 0.0264(13) -0.0015(10) -0.0005(10) 0.0011(11)
C27 0.076(3) 0.056(3) 0.114(4) -0.037(3) 0.056(3) -0.035(2)
C28 0.110(5) 0.077(4) 0.165(6) -0.046(4) 0.089(5) -0.030(3)
C29 0.0440(19) 0.0371(18) 0.059(2) -0.0155(16) -0.0026(16) 0.0116(15)
C30 0.061(2) 0.0321(18) 0.061(2) -0.0073(16) 0.0029(18) 0.0004(16)
O1 0.0273(10) 0.0341(11) 0.0376(11) 0.0072(9) 0.0015(8) -0.0001(8)
O2 0.0482(13) 0.0434(13) 0.0217(9) -0.0047(9) 0.0008(9) 0.0136(11)
O3 0.0419(12) 0.0425(13) 0.0280(11) 0.0003(9) -0.0028(9) -0.0082(10)
O4 0.0461(14) 0.0443(14) 0.0513(15) -0.0164(11) -0.0172(11) 0.0074(11)
P1 0.0401(4) 0.0305(4) 0.0236(3) -0.0020(3) 0.0041(3) -0.0017(3)
P2 0.0305(4) 0.0317(4) 0.0390(4) -0.0105(3) -0.0005(3) 0.0010(3)

loop_
_atom_type_symbol
_atom_type_description
_atom_type_scat_dispersion_real
_atom_type_scat_dispersion_imag
_atom_type_scat_source
C C 0.0033 0.0016 'International Tables Vol C Tables 4.2.6.8 and 6.1.1.4'
H H 0.0000 0.0000 'International Tables Vol C Tables 4.2.6.8 and 6.1.1.4'
O O 0.0106 0.0060 'International Tables Vol C Tables 4.2.6.8 and 6.1.1.4'
P P 0.1023 0.0942 'International Tables Vol C Tables 4.2.6.8 and 6.1.1.4'

loop_
_geom_angle_atom_site_label_1
_geom_angle_atom_site_label_2
_geom_angle_atom_site_label_3
_geom_angle
C2 C1 C10 119.5(2)
C2 C1 C11 120.9(2)
C10 C1 C11 119.4(2)
O1 C2 C1 118.4(2)
O1 C2 C3 119.9(2)
C1 C2 C3 121.6(3)
C4 C3 C2 119.0(3)
C4 C3 C21 120.4(2)
C2 C3 C21 120.6(2)
C3 C4 C5 121.5(3)
C4 C5 C10 119.0(3)
C4 C5 C6 121.6(3)
C10 C5 C6 119.3(3)
C7 C6 C5 120.8(3)
C6 C7 C8 119.9(3)
C9 C8 C7 120.3(3)
C8 C9 C10 121.6(3)
C9 C10 C5 118.0(3)
C9 C10 C1 122.7(3)
C5 C10 C1 119.1(3)
C12 C11 C20 119.3(2)
C12 C11 C1 121.7(2)
C20 C11 C1 118.8(2)
O2 C12 C11 118.4(2)
O2 C12 C13 120.3(2)
C11 C12 C13 121.2(2)
C14 C13 C12 119.0(2)
C14 C13 C26 119.8(2)
C12 C13 C26 121.1(2)
C13 C14 C15 122.2(3)
C14 C15 C20 118.5(2)
C14 C15 C16 122.6(3)
C20 C15 C16 118.8(3)
C17 C16 C15 121.2(3)
C16 C17 C18 120.1(3)
C19 C18 C17 120.2(3)
C18 C19 C20 121.3(3)
C11 C20 C15 119.6(3)
C11 C20 C19 122.1(3)
C15 C20 C19 118.2(2)
C3 C21 P1 114.76(18)
C23 C22 P1 112.5(3)
C25 C24 P1 112.0(3)
C13 C26 P2 112.31(19)
C28 C27 P2 115.7(4)
C30 C29 P2 112.5(2)
O3 P1 C21 110.34(13)
O3 P1 C24 114.24(15)
C21 P1 C24 106.62(15)
O3 P1 C22 111.93(15)
C21 P1 C22 106.35(16)
C24 P1 C22 106.91(18)
O4 P2 C29 113.74(15)
O4 P2 C26 109.67(14)
C29 P2 C26 106.77(14)
O4 P2 C27 112.9(2)
C29 P2 C27 105.8(2)
C26 P2 C27 107.62(16)

loop_
_geom_bond_atom_site_label_1
_geom_bond_atom_site_label_2
_geom_bond_distance
C1 C2 1.365(4)
C1 C10 1.428(4)
C1 C11 1.496(4)
C2 O1 1.366(3)
C2 C3 1.429(4)
C3 C4 1.361(4)
C3 C21 1.508(4)
C4 C5 1.416(5)
C5 C10 1.424(4)
C5 C6 1.427(5)
C6 C7 1.358(6)
C7 C8 1.416(6)
C8 C9 1.368(5)
C9 C10 1.406(4)
C11 C12 1.368(4)
C11 C20 1.428(4)
C12 O2 1.375(3)
C12 C13 1.429(4)
C13 C14 1.360(4)
C13 C26 1.512(4)
C14 C15 1.403(4)
C15 C20 1.423(4)
C15 C16 1.426(4)
C16 C17 1.346(5)
C17 C18 1.420(5)
C18 C19 1.360(4)
C19 C20 1.416(4)
C21 P1 1.805(3)
C22 C23 1.525(6)
C22 P1 1.809(3)
C24 C25 1.519(5)
C24 P1 1.796(4)
C26 P2 1.810(3)
C27 C28 1.492(7)
C27 P2 1.837(4)
C29 C30 1.536(5)
C29 P2 1.779(3)
O3 P1 1.501(2)
O4 P2 1.491(2)

loop_
_cod_related_entry_id
_cod_related_entry_database
_cod_related_entry_code
1 ChemSpider 13137283
